data_4029149
loop_
_publ_author_name
'Camus, Nathalie'
'Halime, Zakaria'
'Le Bris, Nathalie'
'Bernard, H\'el\`ene'
'Platas-Iglesias, Carlos'
'Tripier, Rapha\"el'

_publ_section_title
;
 Full Control of the Regiospecific N-Functionalization of C-Functionalized
 Cyclam Bisaminal Derivatives and Application to the Synthesis of their
 TETA, TE2A, and CB-TE2A Analogues.
;
_journal_issue 5
_journal_name_full 'The Journal of organic chemistry'
_journal_page_first 1885
_journal_page_last 1899
_journal_paper_doi 10.1021/jo4028566
_journal_volume 79
_journal_year 2014
_chemical_formula_moiety
;
        C12 H28 Cu N4 O 2+, (Cl O4 -)2
;
_chemical_formula_sum 'C12 H28 Cl2 Cu N4 O9'
_chemical_formula_weight 506.82
_space_group_IT_number 14
_symmetry_cell_setting monoclinic
_symmetry_Int_Tables_number 14
_symmetry_space_group_name_Hall '-P 2ybc'
_symmetry_space_group_name_H-M 'P 1 21/c 1'
_atom_sites_solution_hydrogens geom
_atom_sites_solution_primary direct
_atom_sites_solution_secondary difmap
_audit_creation_date 2012-06-12T17:05:10-00:00
_audit_creation_method 'WinGX routine CIF_UPDATE'
_cell_angle_alpha 90
_cell_angle_beta 118.123(13)
_cell_angle_gamma 90
_cell_formula_units_Z 4
_cell_length_a 8.6196(8)
_cell_length_b 30.658(2)
_cell_length_c 8.3348(9)
_cell_measurement_temperature 170(2)
_cell_measurement_theta_max 31.8393
_cell_measurement_theta_min 3.3171
_cell_volume 1942.5(4)
_computing_cell_refinement
;
        CrysAlis RED, Oxford Diffraction Ltd.,
        Version 1.171.33.52 (release 06-11-2009 CrysAlis171 .NET)
        (compiled Nov  6 2009,16:24:50)
;
_computing_data_collection
;
        CrysAlis CCD, Oxford Diffraction Ltd.,
        Version 1.171.33.52 (release 06-11-2009 CrysAlis171 .NET)
        (compiled Nov  6 2009,16:24:50)
;
_computing_data_reduction
;
        CrysAlis RED, Oxford Diffraction Ltd.,
        Version 1.171.33.52 (release 06-11-2009 CrysAlis171 .NET)
        (compiled Nov  6 2009,16:24:50)
;
_computing_molecular_graphics 'ORTEP3 for Windows (Farrugia, 1997)'
_computing_publication_material
;
        WinGX (Farrugia, 1999)
        PLATON (Spek, 1990-2003)
        enCIFer (Allen et al., 2004)
;
_computing_structure_refinement 'SHELXL-97 (Sheldrick, 2008)'
_computing_structure_solution 'SHELXS-97 (Sheldrick, 1997)'
_diffrn_ambient_temperature 170(2)
_diffrn_detector 'CCD plate'
_diffrn_detector_area_resol_mean 8.3622
_diffrn_measured_fraction_theta_full 0.997
_diffrn_measured_fraction_theta_max 0.997
_diffrn_measurement_device 'Kappa-geometry diffractometer'
_diffrn_measurement_device_type 'Xcalibur, Sapphire2, large Be window'
_diffrn_measurement_method '\w scans'
_diffrn_orient_matrix_UB_11 -0.0899869896
_diffrn_orient_matrix_UB_12 0.0059991335
_diffrn_orient_matrix_UB_13 -0.0488006128
_diffrn_orient_matrix_UB_21 -0.0246206065
_diffrn_orient_matrix_UB_22 -0.0222038021
_diffrn_orient_matrix_UB_23 -0.0034150768
_diffrn_orient_matrix_UB_31 -0.0027316226
_diffrn_orient_matrix_UB_32 0.0025828834
_diffrn_orient_matrix_UB_33 0.0831331126
_diffrn_radiation_monochromator graphite
_diffrn_radiation_probe x-ray
_diffrn_radiation_type MoK\a
_diffrn_radiation_wavelength 0.71073
_diffrn_reflns_av_R_equivalents 0.049
_diffrn_reflns_av_unetI/netI 0.0629
_diffrn_reflns_limit_h_max 10
_diffrn_reflns_limit_h_min -11
_diffrn_reflns_limit_k_max 40
_diffrn_reflns_limit_k_min -40
_diffrn_reflns_limit_l_max 11
_diffrn_reflns_limit_l_min -6
_diffrn_reflns_number 17132
_diffrn_reflns_theta_full 28.28
_diffrn_reflns_theta_max 28.28
_diffrn_reflns_theta_min 3.44
_diffrn_source 'sealed X-ray tube'
_exptl_absorpt_coefficient_mu 1.454
_exptl_absorpt_correction_T_max 0.944
_exptl_absorpt_correction_T_min 0.687
_exptl_absorpt_correction_type analytical
_exptl_absorpt_process_details
;
CrysAlis RED, Oxford Diffraction Ltd.,
Version 1.171.33.52 (release 06-11-2009 CrysAlis171 .NET)
compiled Nov  6 2009,16:24:50)
Analytical numeric absorption correction using a multifaceted crystal
model based on expressions derived by R.C. Clark & J.S.
(Clark, R. C. & Reid, J. S. (1995). Acta Cryst. A51, 887-897)
;
_exptl_crystal_colour purple
_exptl_crystal_density_diffrn 1.733
_exptl_crystal_density_method 'not measured'
_exptl_crystal_description
;
        flat needle // [0 0 1], {1 0 0}
;
_exptl_crystal_F_000 1052
_exptl_crystal_size_max 0.36
_exptl_crystal_size_mid 0.21
_exptl_crystal_size_min 0.04
_refine_diff_density_max 0.57
_refine_diff_density_min -0.399
_refine_diff_density_rms 0.089
_refine_ls_extinction_method none
_refine_ls_goodness_of_fit_ref 1.053
_refine_ls_hydrogen_treatment mixed
_refine_ls_matrix_type full
_refine_ls_number_parameters 268
_refine_ls_number_reflns 4822
_refine_ls_number_restraints 0
_refine_ls_restrained_S_all 1.053
_refine_ls_R_factor_all 0.0749
_refine_ls_R_factor_gt 0.0468
_refine_ls_shift/su_max 0.001
_refine_ls_shift/su_mean 0
_refine_ls_structure_factor_coef Fsqd
_refine_ls_weighting_details 'calc w=1/[\s^2^(Fo^2^)+(0.0441P)^2^+0.8989P] where P=(Fo^2^+2Fc^2^)/3'
_refine_ls_weighting_scheme calc
_refine_ls_wR_factor_gt 0.0987
_refine_ls_wR_factor_ref 0.1068
_reflns_number_gt 3432
_reflns_number_total 4822
_reflns_threshold_expression >2\s(I)
_cod_data_source_file jo4028566_si_002.cif
_cod_data_source_block nc241-c0
_cod_depositor_comments
;
The following automatic conversions were performed:

'_diffrn_radiation_probe' value 'X-ray' changed to 'x-ray' according
to
/usr/data/users/saulius/crontab/automatic-downloads/current/ACS/lib/dictionaries/cif_core.dic
dictionary named 'cif_core.dic' version 2.4.2 from 2011-04-26.

Automatic conversion script
Id: cif_fix_values 2281 2013-09-26 08:29:07Z andrius 

The following automatic conversions were performed:

data name '_iucr_refine_instruction_details' was replaced with
'_iucr_refine_instructions_details' as specified in the replacement
file 'data/replacement-values/replacement_tags.lst'.

Automatic conversion script
Id: cif_correct_tags 9268 2022-04-12 08:56:07Z antanas 
;
_cod_original_cell_volume 1942.5(3)
_cod_original_sg_symbol_Hall -P2ybc
_cod_original_sg_symbol_H-M P21/c
_cod_database_code 4029149

loop_
_symmetry_equiv_pos_as_xyz
'x, y, z'
'-x, y+1/2, -z+1/2'
'-x, -y, -z'
'x, -y-1/2, z-1/2'

loop_
_atom_site_label
_atom_site_type_symbol
_atom_site_fract_x
_atom_site_fract_y
_atom_site_fract_z
_atom_site_U_iso_or_equiv
_atom_site_adp_type
_atom_site_occupancy
_atom_site_symmetry_multiplicity
_atom_site_calc_flag
_atom_site_refinement_flags
C1 C 0.6413(4) 0.13415(11) 0.8527(4) 0.0221(7) Uani 1 1 d .
H1A H 0.6274 0.1542 0.7538 0.027 Uiso 1 1 calc R
H1B H 0.7627 0.1225 0.9083 0.027 Uiso 1 1 calc R
C2 C 0.6197(4) 0.16004(11) 0.9954(4) 0.0215(7) Uani 1 1 d .
H2 H 0.6318 0.14 1.0953 0.026 Uiso 1 1 calc R
C3 C 0.4433(4) 0.18358(10) 0.9193(5) 0.0224(7) Uani 1 1 d .
H3A H 0.4438 0.2033 1.0135 0.027 Uiso 1 1 calc R
H3B H 0.427 0.2016 0.814 0.027 Uiso 1 1 calc R
C4 C 0.1235(4) 0.17528(11) 0.8017(4) 0.0215(7) Uani 1 1 d .
H4A H 0.1115 0.1993 0.7174 0.026 Uiso 1 1 calc R
H4B H 0.1177 0.1878 0.9083 0.026 Uiso 1 1 calc R
C5 C -0.0214(4) 0.14257(11) 0.7078(4) 0.0217(7) Uani 1 1 d .
H5A H -0.0146 0.1195 0.7942 0.026 Uiso 1 1 calc R
H5B H -0.1376 0.157 0.6591 0.026 Uiso 1 1 calc R
C6 C -0.1246(4) 0.08794(11) 0.4623(5) 0.0237(7) Uani 1 1 d .
H6A H -0.2458 0.0995 0.4112 0.028 Uiso 1 1 calc R
H6B H -0.1112 0.0647 0.5506 0.028 Uiso 1 1 calc R
C7 C -0.0972(4) 0.06848(11) 0.3099(5) 0.0247(7) Uani 1 1 d .
H7A H -0.1977 0.0491 0.2361 0.03 Uiso 1 1 calc R
H7B H -0.0974 0.0924 0.23 0.03 Uiso 1 1 calc R
C8 C 0.0704(4) 0.04289(11) 0.3733(5) 0.0239(7) Uani 1 1 d .
H8A H 0.0781 0.0211 0.4646 0.029 Uiso 1 1 calc R
H8B H 0.0673 0.0269 0.2688 0.029 Uiso 1 1 calc R
C9 C 0.3930(4) 0.04518(11) 0.5227(4) 0.0218(7) Uani 1 1 d .
H9A H 0.4036 0.0323 0.4194 0.026 Uiso 1 1 calc R
H9B H 0.3915 0.0212 0.6015 0.026 Uiso 1 1 calc R
C10 C 0.5458(4) 0.07501(11) 0.6291(4) 0.0217(7) Uani 1 1 d .
H10A H 0.6564 0.058 0.6866 0.026 Uiso 1 1 calc R
H10B H 0.5556 0.0969 0.5471 0.026 Uiso 1 1 calc R
C11 C 0.7725(5) 0.19347(12) 1.0719(5) 0.0291(8) Uani 1 1 d .
H11A H 0.8846 0.1771 1.1202 0.035 Uiso 1 1 calc R
H11B H 0.7637 0.2115 0.9694 0.035 Uiso 1 1 calc R
C12 C 0.7826(5) 0.22356(11) 1.2182(5) 0.0309(9) Uani 1 1 d .
H12A H 0.8859 0.243 1.2565 0.037 Uiso 1 1 calc R
H12B H 0.6759 0.2421 1.1692 0.037 Uiso 1 1 calc R
N1 N 0.5166(3) 0.09723(9) 0.7716(4) 0.0186(6) Uani 1 1 d .
N2 N 0.2937(3) 0.15246(9) 0.8611(4) 0.0174(6) Uani 1 1 d .
N3 N 0.0025(4) 0.12347(9) 0.5580(4) 0.0183(6) Uani 1 1 d .
N4 N 0.2290(3) 0.07095(9) 0.4545(4) 0.0175(6) Uani 1 1 d .
O1 O 0.7970(3) 0.20000(9) 1.3726(4) 0.0328(7) Uani 1 1 d .
Cu1 Cu 0.25869(5) 0.110682(12) 0.66045(5) 0.01745(12) Uani 1 1 d .
H1N H 0.530(4) 0.0788(12) 0.850(5) 0.021 Uiso 1 1 d .
H2N H 0.302(4) 0.1394(11) 0.954(5) 0.021 Uiso 1 1 d .
H3N H -0.026(4) 0.1424(12) 0.482(5) 0.021 Uiso 1 1 d .
H4N H 0.227(4) 0.0870(12) 0.375(4) 0.021 Uiso 1 1 d .
H1O H 0.717(5) 0.1974(13) 1.373(5) 0.026 Uiso 1 1 d .
O2 O 0.2307(3) 0.04113(8) 0.8144(3) 0.0305(6) Uani 1 1 d .
O3 O 0.4489(4) 0.06328(10) 1.1023(4) 0.0459(8) Uani 1 1 d .
O4 O 0.1558(4) 0.06097(10) 1.0393(4) 0.0459(8) Uani 1 1 d .
O5 O 0.3073(4) -0.00423(8) 1.0687(3) 0.0413(7) Uani 1 1 d .
Cl1 Cl 0.28541(11) 0.03982(3) 1.00757(10) 0.02299(19) Uani 1 1 d .
O6 O 0.2583(4) 0.17784(9) 0.4708(4) 0.0397(7) Uani 1 1 d .
O7 O 0.5038(4) 0.19541(14) 0.4415(5) 0.0770(12) Uani 1 1 d .
O8 O 0.2955(6) 0.14678(9) 0.2384(4) 0.0693(11) Uani 1 1 d .
O9 O 0.2324(4) 0.22072(9) 0.2260(3) 0.0427(7) Uani 1 1 d .
Cl2 Cl 0.32028(11) 0.18526(3) 0.34115(11) 0.0254(2) Uani 1 1 d .

loop_
_atom_site_aniso_label
_atom_site_aniso_U_11
_atom_site_aniso_U_22
_atom_site_aniso_U_33
_atom_site_aniso_U_23
_atom_site_aniso_U_13
_atom_site_aniso_U_12
C1 0.0170(17) 0.0285(19) 0.0201(17) 0.0037(14) 0.0081(14) -0.0014(14)
C2 0.0204(17) 0.0218(18) 0.0213(17) 0.0021(14) 0.0089(14) -0.0025(13)
C3 0.0256(18) 0.0165(16) 0.0228(18) -0.0017(13) 0.0096(15) -0.0017(13)
C4 0.0269(18) 0.0204(17) 0.0183(16) -0.0004(13) 0.0115(15) 0.0069(13)
C5 0.0216(17) 0.0277(19) 0.0206(17) 0.0031(14) 0.0138(15) 0.0057(14)
C6 0.0164(16) 0.0249(18) 0.0287(19) -0.0019(15) 0.0097(15) -0.0049(13)
C7 0.0220(17) 0.0241(18) 0.0247(18) -0.0043(15) 0.0083(15) -0.0052(14)
C8 0.0279(18) 0.0192(17) 0.0246(18) -0.0043(14) 0.0123(15) -0.0031(14)
C9 0.0285(18) 0.0196(17) 0.0223(17) 0.0021(14) 0.0160(15) 0.0084(14)
C10 0.0245(18) 0.0215(17) 0.0246(18) 0.0032(14) 0.0161(15) 0.0087(14)
C11 0.0280(19) 0.029(2) 0.029(2) 0.0014(16) 0.0124(16) -0.0085(15)
C12 0.033(2) 0.0229(19) 0.0271(19) 0.0016(15) 0.0056(17) -0.0066(15)
N1 0.0203(14) 0.0192(14) 0.0192(14) 0.0057(11) 0.0118(12) 0.0029(11)
N2 0.0196(14) 0.0159(14) 0.0182(14) 0.0012(11) 0.0102(12) 0.0026(10)
N3 0.0214(15) 0.0172(14) 0.0188(14) 0.0021(11) 0.0116(12) 0.0020(11)
N4 0.0206(14) 0.0150(14) 0.0186(14) 0.0056(11) 0.0108(12) 0.0047(11)
O1 0.0291(15) 0.0388(16) 0.0273(14) 0.0033(12) 0.0107(13) 0.0025(13)
Cu1 0.0172(2) 0.0176(2) 0.0191(2) -0.00123(17) 0.00981(16) 0.00122(16)
O2 0.0443(15) 0.0285(14) 0.0194(13) 0.0031(11) 0.0156(12) -0.0036(12)
O3 0.0390(16) 0.0538(19) 0.0338(16) -0.0038(14) 0.0080(13) -0.0175(14)
O4 0.0527(18) 0.056(2) 0.0441(17) 0.0081(15) 0.0349(15) 0.0162(15)
O5 0.071(2) 0.0198(13) 0.0287(14) 0.0092(11) 0.0195(14) 0.0030(13)
Cl1 0.0323(5) 0.0187(4) 0.0186(4) 0.0019(3) 0.0125(3) -0.0010(3)
O6 0.0613(19) 0.0365(16) 0.0362(15) 0.0011(13) 0.0353(15) -0.0021(14)
O7 0.0355(18) 0.121(3) 0.069(2) 0.030(2) 0.0194(17) -0.0113(19)
O8 0.160(4) 0.0216(16) 0.0455(19) -0.0003(14) 0.065(2) 0.0068(19)
O9 0.065(2) 0.0250(15) 0.0314(15) 0.0097(12) 0.0178(14) 0.0040(13)
Cl2 0.0336(5) 0.0220(4) 0.0231(4) 0.0032(3) 0.0154(4) -0.0009(3)

loop_
_atom_type_symbol
_atom_type_description
_atom_type_scat_dispersion_real
_atom_type_scat_dispersion_imag
_atom_type_scat_source
C C 0.0033 0.0016 'International Tables Vol C Tables 4.2.6.8 and 6.1.1.4'
H H 0 0 'International Tables Vol C Tables 4.2.6.8 and 6.1.1.4'
N N 0.0061 0.0033 'International Tables Vol C Tables 4.2.6.8 and 6.1.1.4'
O O 0.0106 0.006 'International Tables Vol C Tables 4.2.6.8 and 6.1.1.4'
Cu Cu 0.3201 1.2651 'International Tables Vol C Tables 4.2.6.8 and 6.1.1.4'
Cl Cl 0.1484 0.1585 'International Tables Vol C Tables 4.2.6.8 and 6.1.1.4'

loop_
_exptl_crystal_face_index_h
_exptl_crystal_face_index_k
_exptl_crystal_face_index_l
_exptl_crystal_face_perp_dist
-1 0 0 0.02
1 0 0 0.02
0 1 0 0.085
0 -1 0 0.125
-1 0 1 0.155
1 0 -1 0.195
1 -2 -1 0.18
-1 1 1 0.16
-1 -20 1 0.105
1 1 0 0.02
2 -3 -2 0.165
1 -1 0 0.06
-1 1 0 0.05

loop_
_geom_angle_atom_site_label_1
_geom_angle_atom_site_label_2
_geom_angle_atom_site_label_3
_geom_angle
N1 C1 C2 115.2(3)
N1 C1 H1A 108.5
C2 C1 H1A 108.5
N1 C1 H1B 108.5
C2 C1 H1B 108.5
H1A C1 H1B 107.5
C1 C2 C3 113.0(3)
C1 C2 C11 106.0(3)
C3 C2 C11 110.2(3)
C1 C2 H2 109.2
C3 C2 H2 109.2
C11 C2 H2 109.2
N2 C3 C2 111.9(3)
N2 C3 H3A 109.2
C2 C3 H3A 109.2
N2 C3 H3B 109.2
C2 C3 H3B 109.2
H3A C3 H3B 107.9
N2 C4 C5 107.9(3)
N2 C4 H4A 110.1
C5 C4 H4A 110.1
N2 C4 H4B 110.1
C5 C4 H4B 110.1
H4A C4 H4B 108.4
N3 C5 C4 106.9(3)
N3 C5 H5A 110.3
C4 C5 H5A 110.3
N3 C5 H5B 110.3
C4 C5 H5B 110.3
H5A C5 H5B 108.6
N3 C6 C7 111.8(3)
N3 C6 H6A 109.3
C7 C6 H6A 109.3
N3 C6 H6B 109.3
C7 C6 H6B 109.3
H6A C6 H6B 107.9
C8 C7 C6 114.4(3)
C8 C7 H7A 108.7
C6 C7 H7A 108.7
C8 C7 H7B 108.7
C6 C7 H7B 108.7
H7A C7 H7B 107.6
N4 C8 C7 112.6(3)
N4 C8 H8A 109.1
C7 C8 H8A 109.1
N4 C8 H8B 109.1
C7 C8 H8B 109.1
H8A C8 H8B 107.8
N4 C9 C10 108.4(3)
N4 C9 H9A 110
C10 C9 H9A 110
N4 C9 H9B 110
C10 C9 H9B 110
H9A C9 H9B 108.4
N1 C10 C9 108.6(3)
N1 C10 H10A 110
C9 C10 H10A 110
N1 C10 H10B 110
C9 C10 H10B 110
H10A C10 H10B 108.4
C12 C11 C2 117.0(3)
C12 C11 H11A 108
C2 C11 H11A 108
C12 C11 H11B 108
C2 C11 H11B 108
H11A C11 H11B 107.3
O1 C12 C11 111.6(3)
O1 C12 H12A 109.3
C11 C12 H12A 109.3
O1 C12 H12B 109.3
C11 C12 H12B 109.3
H12A C12 H12B 108
C1 N1 C10 110.7(2)
C1 N1 Cu1 117.4(2)
C10 N1 Cu1 107.01(19)
C1 N1 H1N 111(2)
C10 N1 H1N 108(2)
Cu1 N1 H1N 102(2)
C4 N2 C3 112.0(3)
C4 N2 Cu1 106.61(19)
C3 N2 Cu1 116.5(2)
C4 N2 H2N 100(2)
C3 N2 H2N 108(2)
Cu1 N2 H2N 112(2)
C5 N3 C6 112.5(3)
C5 N3 Cu1 106.45(19)
C6 N3 Cu1 118.3(2)
C5 N3 H3N 105(2)
C6 N3 H3N 103(3)
Cu1 N3 H3N 110(2)
C9 N4 C8 112.0(3)
C9 N4 Cu1 106.28(19)
C8 N4 Cu1 117.3(2)
C9 N4 H4N 106(2)
C8 N4 H4N 109(2)
Cu1 N4 H4N 106(2)
C12 O1 H1O 113(3)
N3 Cu1 N1 178.02(11)
N3 Cu1 N2 86.14(11)
N1 Cu1 N2 92.73(11)
N3 Cu1 N4 94.78(11)
N1 Cu1 N4 86.43(11)
N2 Cu1 N4 177.20(11)
O4 Cl1 O5 110.44(18)
O4 Cl1 O3 108.78(19)
O5 Cl1 O3 110.31(17)
O4 Cl1 O2 108.76(16)
O5 Cl1 O2 110.04(15)
O3 Cl1 O2 108.47(16)
O9 Cl2 O8 110.59(17)
O9 Cl2 O6 111.35(18)
O8 Cl2 O6 108.75(18)
O9 Cl2 O7 108.7(2)
O8 Cl2 O7 110.2(3)
O6 Cl2 O7 107.22(19)

loop_
_geom_bond_atom_site_label_1
_geom_bond_atom_site_label_2
_geom_bond_distance
C1 N1 1.486(4)
C1 C2 1.512(5)
C1 H1A 0.99
C1 H1B 0.99
C2 C3 1.525(4)
C2 C11 1.549(5)
C2 H2 1
C3 N2 1.490(4)
C3 H3A 0.99
C3 H3B 0.99
C4 N2 1.483(4)
C4 C5 1.503(5)
C4 H4A 0.99
C4 H4B 0.99
C5 N3 1.479(4)
C5 H5A 0.99
C5 H5B 0.99
C6 N3 1.483(4)
C6 C7 1.519(5)
C6 H6A 0.99
C6 H6B 0.99
C7 C8 1.504(5)
C7 H7A 0.99
C7 H7B 0.99
C8 N4 1.481(4)
C8 H8A 0.99
C8 H8B 0.99
C9 N4 1.480(4)
C9 C10 1.502(5)
C9 H9A 0.99
C9 H9B 0.99
C10 N1 1.490(4)
C10 H10A 0.99
C10 H10B 0.99
C11 C12 1.499(5)
C11 H11A 0.99
C11 H11B 0.99
C12 O1 1.429(4)
C12 H12A 0.99
C12 H12B 0.99
N1 Cu1 2.007(3)
N1 H1N 0.83(3)
N2 Cu1 2.013(3)
N2 H2N 0.84(3)
N3 Cu1 1.995(3)
N3 H3N 0.81(3)
N4 Cu1 2.020(3)
N4 H4N 0.82(3)
O1 H1O 0.70(4)
O2 Cl1 1.449(2)
O3 Cl1 1.441(3)
O4 Cl1 1.420(3)
O5 Cl1 1.424(3)
O6 Cl2 1.431(3)
O7 Cl2 1.432(3)
O8 Cl2 1.414(3)
O9 Cl2 1.411(3)

loop_
_geom_hbond_atom_site_label_D
_geom_hbond_atom_site_label_H
_geom_hbond_atom_site_label_A
_geom_hbond_distance_DH
_geom_hbond_distance_HA
_geom_hbond_distance_DA
_geom_hbond_angle_DHA
_geom_hbond_site_symmetry_A
O1 H1O O7 0.70(4) 2.17(4) 2.847(4) 166(4) 1_556
N1 H1N O3 0.83(3) 2.55(3) 3.246(4) 142(3) .
N1 H1N O5 0.83(3) 2.60(3) 3.210(4) 131(3) 3_657
N2 H2N O8 0.84(3) 2.41(3) 3.142(4) 146(3) 1_556
N2 H2N O3 0.84(3) 2.67(4) 3.282(4) 131(3) .
N3 H3N O1 0.81(3) 2.23(4) 2.907(4) 142(3) 1_454
N3 H3N O6 0.81(3) 2.72(3) 3.111(4) 112(3) .
N4 H4N O8 0.82(3) 2.37(4) 3.155(4) 160(3) .
N4 H4N O4 0.82(3) 2.69(3) 3.227(4) 125(3) 1_554
